data_7110686
loop_
_publ_author_name
'Bonar-Law, Richard P.'
'McGrath, Thomas D.'
'Singh, Nirmal'
'Bickley, Jamie F.'
'Steiner, Alexander'

_publ_section_title
;
 Dinuclear complexes as connectors for carboxylates. Self-assembly of a
 molecular box
;
_journal_issue 24
_journal_name_full 'Chemical Communications'
_journal_page_first 2457
_journal_paper_doi 10.1039/a906415j
_journal_year 1999
_chemical_formula_sum 'C172 H212 N8 O40 Rh8'
_chemical_formula_weight 3855.20
_space_group_IT_number 2
_symmetry_cell_setting triclinic
_symmetry_space_group_name_Hall '-P 1'
_symmetry_space_group_name_H-M 'P -1'
_atom_sites_solution_hydrogens geom
_atom_sites_solution_primary direct
_atom_sites_solution_secondary difmap
_audit_creation_method SHELXL-97
_cell_angle_alpha 69.66(2)
_cell_angle_beta 75.12(2)
_cell_angle_gamma 83.331(19)
_cell_formula_units_Z 1
_cell_length_a 13.485(2)
_cell_length_b 19.834(3)
_cell_length_c 23.522(5)
_cell_measurement_temperature 293(2)
_cell_volume 5698.6(19)
_computing_data_collection 'IPDS (STOE, 1997)'
_computing_data_reduction 'X-RED (STOE, 1996)'
_computing_structure_refinement 'SHELXL-97 (Sheldrick, 1997)'
_computing_structure_solution 'SHELXS-97 (Sheldrick, 1990)'
_diffrn_ambient_temperature 293(2)
_diffrn_detector_area_resol_mean 6.67
_diffrn_measured_fraction_theta_full 0.952
_diffrn_measured_fraction_theta_max 0.952
_diffrn_measurement_device_type Stoe-IPDS
_diffrn_radiation_monochromator graphite
_diffrn_radiation_source 'fine-focus sealed tube'
_diffrn_radiation_type MoK\a
_diffrn_radiation_wavelength 0.71073
_diffrn_reflns_av_R_equivalents 0.1765
_diffrn_reflns_av_sigmaI/netI 0.4949
_diffrn_reflns_limit_h_max 14
_diffrn_reflns_limit_h_min -14
_diffrn_reflns_limit_k_max 21
_diffrn_reflns_limit_k_min -21
_diffrn_reflns_limit_l_max 25
_diffrn_reflns_limit_l_min -25
_diffrn_reflns_number 31032
_diffrn_reflns_theta_full 22.49
_diffrn_reflns_theta_max 22.49
_diffrn_reflns_theta_min 1.63
_exptl_absorpt_coefficient_mu 0.623
_exptl_absorpt_correction_type none
_exptl_crystal_colour red
_exptl_crystal_density_diffrn 1.123
_exptl_crystal_density_method 'not measured'
_exptl_crystal_description plate
_exptl_crystal_F_000 1980
_exptl_crystal_size_max 0.20
_exptl_crystal_size_mid 0.20
_exptl_crystal_size_min 0.10
_refine_diff_density_max 0.593
_refine_diff_density_min -0.531
_refine_diff_density_rms 0.119
_refine_ls_extinction_coef 0.00077(5)
_refine_ls_extinction_expression Fc^*^=kFc[1+0.001xFc^2^\l^3^/sin(2\q)]^-1/4^
_refine_ls_extinction_method SHELXL
_refine_ls_goodness_of_fit_ref 0.628
_refine_ls_hydrogen_treatment mixed
_refine_ls_matrix_type full
_refine_ls_number_parameters 478
_refine_ls_number_reflns 14190
_refine_ls_number_restraints 438
_refine_ls_restrained_S_all 0.624
_refine_ls_R_factor_all 0.2313
_refine_ls_R_factor_gt 0.0633
_refine_ls_shift/su_max 0.001
_refine_ls_shift/su_mean 0.000
_refine_ls_structure_factor_coef Fsqd
_refine_ls_weighting_details 'w=1/[\s^2^(Fo^2^)+(0.0600P)^2^+0.0000P] where P=(Fo^2^+2Fc^2^)/3'
_refine_ls_weighting_scheme calc
_refine_ls_wR_factor_gt 0.1521
_refine_ls_wR_factor_ref 0.1913
_reflns_number_gt 3238
_reflns_number_total 14190
_reflns_threshold_expression >2sigma(I)
_cod_data_source_file 906415jsup1.cif
_cod_data_source_block tmcg17
_cod_depositor_comments
;
The following automatic conversions were performed:

'_refine_ls_weighting_scheme' value 'calc
w=1/[\s^2^(Fo^2^)+(0.0600P)^2^+0.0000P] where P=(Fo^2^+2Fc^2^)/3' was
changed to 'calc'. New tag '_refine_ls_weighting_details' was
created. The value of the new tag was set to
'w=1/[\s^2^(Fo^2^)+(0.0600P)^2^+0.0000P] where P=(Fo^2^+2Fc^2^)/3'.

Automatic conversion script
Id: cif_fix_values 3143 2015-03-26 13:38:13Z robertas 
;
_cod_original_cell_volume 5698.5(18)
_cod_original_sg_symbol_H-M P-1
_cod_database_code 7110686

loop_
_symmetry_equiv_pos_as_xyz
'x, y, z'
'-x, -y, -z'

loop_
_atom_site_label
_atom_site_type_symbol
_atom_site_fract_x
_atom_site_fract_y
_atom_site_fract_z
_atom_site_U_iso_or_equiv
_atom_site_adp_type
_atom_site_occupancy
_atom_site_calc_flag
_atom_site_refinement_flags
Rh1 Rh 0.20362(13) 0.17378(11) 0.37173(7) 0.0380(6) Uani 1 d .
Rh2 Rh 0.36069(13) 0.20502(11) 0.38631(8) 0.0377(6) Uani 1 d .
Rh3 Rh -0.21078(12) 0.22255(10) 0.82238(7) 0.0360(5) Uani 1 d .
Rh4 Rh -0.05323(12) 0.24133(10) 0.84444(7) 0.0365(5) Uani 1 d .
O1 O 0.1325(9) 0.1777(7) 0.4578(5) 0.042(4) Uiso 1 d .
O2 O 0.2829(9) 0.2063(7) 0.4722(5) 0.042(4) Uiso 1 d .
O3 O 0.1697(10) 0.2809(8) 0.3346(6) 0.050(4) Uiso 1 d .
O4 O 0.3214(9) 0.3090(7) 0.3488(5) 0.040(4) Uiso 1 d .
O5 O 0.4322(9) 0.1992(8) 0.3007(6) 0.045(4) Uiso 1 d .
O6 O 0.2837(9) 0.1735(7) 0.2854(5) 0.038(3) Uiso 1 d .
O7 O 0.2463(10) 0.0668(8) 0.4106(6) 0.048(4) Uiso 1 d .
O8 O 0.3971(9) 0.0989(7) 0.4196(5) 0.042(3) Uiso 1 d .
O9 O 0.3258(9) -0.0663(8) 0.4102(6) 0.060(4) Uiso 1 d .
O10 O 0.3927(10) 0.1113(8) 0.1995(6) 0.065(4) Uiso 1 d .
O11 O -0.1275(10) 0.2126(7) 0.7406(6) 0.044(4) Uiso 1 d .
O12 O 0.0214(9) 0.2296(7) 0.7609(5) 0.041(4) Uiso 1 d .
O13 O -0.2256(9) 0.3298(7) 0.7819(5) 0.044(4) Uiso 1 d .
O14 O -0.0744(10) 0.3481(8) 0.8013(6) 0.048(4) Uiso 1 d .
O15 O -0.2869(10) 0.2341(8) 0.9067(6) 0.047(4) Uiso 1 d .
O16 O -0.1363(10) 0.2494(7) 0.9273(6) 0.046(4) Uiso 1 d .
O17 O -0.1889(10) 0.1160(8) 0.8636(6) 0.051(4) Uiso 1 d .
O18 O -0.0445(9) 0.1311(7) 0.8886(5) 0.043(3) Uiso 1 d .
O19 O -0.1502(10) -0.0047(8) 0.9894(6) 0.068(4) Uiso 1 d .
O20 O -0.3701(10) 0.1882(9) 1.0343(6) 0.063(4) Uiso 1 d .
C1 C 0.1314(12) 0.1991(10) 0.5506(8) 0.034(5) Uiso 1 d .
C2 C 0.0270(13) 0.1878(10) 0.5725(8) 0.036(5) Uiso 1 d .
H2 H -0.0084 0.1752 0.5487 0.044 Uiso 1 calc R
C3 C -0.0257(15) 0.1947(12) 0.6289(9) 0.050(6) Uiso 1 d .
H3 H -0.0961 0.1881 0.6423 0.060 Uiso 1 calc R
C4 C 0.0259(12) 0.2115(10) 0.6654(7) 0.031(5) Uiso 1 d .
C5 C 0.1276(15) 0.2252(12) 0.6427(9) 0.052(6) Uiso 1 d .
H5 H 0.1620 0.2404 0.6654 0.062 Uiso 1 calc R
C6 C 0.1819(16) 0.2169(12) 0.5863(9) 0.050(6) Uiso 1 d .
H6 H 0.2524 0.2235 0.5731 0.060 Uiso 1 calc R
C7 C 0.1879(13) 0.1947(10) 0.4890(8) 0.033(5) Uiso 1 d .
C8 C -0.0319(15) 0.2178(11) 0.7255(9) 0.047(6) Uiso 1 d .
C9 C 0.2379(15) 0.3224(12) 0.3303(8) 0.048(6) Uiso 1 d .
C10 C 0.2142(15) 0.4013(12) 0.3026(8) 0.054(6) Uiso 1 d .
C11 C 0.2869(18) 0.4534(15) 0.2921(10) 0.078(7) Uiso 1 d .
H11 H 0.3479 0.4385 0.3048 0.094 Uiso 1 calc R
C12 C 0.1230(17) 0.4256(14) 0.2849(10) 0.069(7) Uiso 1 d .
H12 H 0.0752 0.3931 0.2887 0.083 Uiso 1 calc R
C13 C -0.1586(15) 0.3686(12) 0.7811(8) 0.050(6) Uiso 1 d .
C14 C -0.1727(13) 0.4490(11) 0.7511(8) 0.044(5) Uiso 1 d .
C15 C -0.1036(17) 0.5013(13) 0.7386(9) 0.068(7) Uiso 1 d .
H15 H -0.0391 0.4862 0.7467 0.081 Uiso 1 calc R
C16 C -0.2679(17) 0.4728(14) 0.7375(9) 0.067(7) Uiso 1 d .
H16 H -0.3191 0.4400 0.7480 0.081 Uiso 1 calc R
C17 C 0.3793(14) 0.1815(10) 0.2706(8) 0.035(5) Uiso 1 d .
C18 C 0.4394(15) 0.1662(12) 0.2081(9) 0.054(6) Uiso 1 d .
C19 C 0.4276(18) 0.2335(14) 0.1577(10) 0.095(8) Uiso 1 d .
H19A H 0.3559 0.2445 0.1590 0.142 Uiso 1 calc R
H19B H 0.4613 0.2281 0.1182 0.142 Uiso 1 calc R
H19C H 0.4577 0.2719 0.1628 0.142 Uiso 1 calc R
C20 C 0.5502(15) 0.1463(13) 0.2079(9) 0.069(7) Uiso 1 d .
H20A H 0.5550 0.1018 0.2409 0.103 Uiso 1 calc R
H20B H 0.5814 0.1835 0.2142 0.103 Uiso 1 calc R
H20C H 0.5850 0.1408 0.1687 0.103 Uiso 1 calc R
C21 C 0.3600(14) 0.0458(12) 0.2453(9) 0.058(5) Uiso 1 d .
C22 C 0.3722(14) 0.0204(11) 0.3066(8) 0.056(5) Uiso 1 d .
H22 H 0.4124 0.0457 0.3187 0.067 Uiso 1 calc R
C23 C 0.3283(14) -0.0377(12) 0.3471(9) 0.061(6) Uiso 1 d .
C24 C 0.2681(15) -0.0786(13) 0.3299(10) 0.076(6) Uiso 1 d .
H24 H 0.2343 -0.1196 0.3583 0.091 Uiso 1 calc R
C25 C 0.2639(16) -0.0536(14) 0.2698(11) 0.085(7) Uiso 1 d .
H25 H 0.2319 -0.0824 0.2563 0.102 Uiso 1 calc R
C26 C 0.3015(18) 0.0097(15) 0.2260(12) 0.083(7) Uiso 1 d .
H26 H 0.2885 0.0269 0.1864 0.100 Uiso 1 calc R
C27 C 0.3720(13) -0.0238(11) 0.4386(8) 0.049(5) Uiso 1 d .
C28 C 0.3295(17) -0.0626(14) 0.5092(10) 0.089(7) Uiso 1 d .
H28A H 0.3528 -0.1120 0.5199 0.133 Uiso 1 calc R
H28B H 0.2558 -0.0601 0.5185 0.133 Uiso 1 calc R
H28C H 0.3536 -0.0397 0.5328 0.133 Uiso 1 calc R
C29 C 0.4856(15) -0.0336(13) 0.4237(9) 0.070(7) Uiso 1 d .
H29A H 0.5036 -0.0840 0.4356 0.104 Uiso 1 calc R
H29B H 0.5143 -0.0116 0.4461 0.104 Uiso 1 calc R
H29C H 0.5122 -0.0114 0.3797 0.104 Uiso 1 calc R
C30 C 0.3352(14) 0.0524(11) 0.4228(8) 0.043(5) Uiso 1 d .
C31 C -0.2352(16) 0.2385(13) 0.9426(10) 0.057(6) Uiso 1 d .
C32 C -0.2906(15) 0.2410(12) 1.0063(9) 0.051(6) Uiso 1 d .
C33 C -0.2172(15) 0.2302(13) 1.0499(9) 0.068(7) Uiso 1 d .
H33A H -0.2561 0.2323 1.0897 0.102 Uiso 1 calc R
H33B H -0.1678 0.2675 1.0318 0.102 Uiso 1 calc R
H33C H -0.1823 0.1842 1.0553 0.102 Uiso 1 calc R
C34 C -0.3458(16) 0.3114(13) 0.9962(10) 0.079(7) Uiso 1 d .
H34A H -0.3832 0.3153 1.0357 0.119 Uiso 1 calc R
H34B H -0.3927 0.3155 0.9706 0.119 Uiso 1 calc R
H34C H -0.2973 0.3492 0.9759 0.119 Uiso 1 calc R
C35 C -0.3513(15) 0.1226(12) 1.0311(8) 0.054(5) Uiso 1 d .
C36 C -0.2588(15) 0.0920(12) 1.0125(8) 0.061(6) Uiso 1 d .
H36 H -0.2008 0.1188 1.0024 0.073 Uiso 1 calc R
C37 C -0.2451(14) 0.0266(12) 1.0077(8) 0.054(5) Uiso 1 d .
C38 C -0.3338(19) -0.0151(16) 1.0225(11) 0.102(8) Uiso 1 d .
H38 H -0.3300 -0.0605 1.0187 0.122 Uiso 1 calc R
C39 C -0.421(2) 0.0161(17) 1.0417(11) 0.107(9) Uiso 1 d .
H39 H -0.4786 -0.0109 1.0525 0.128 Uiso 1 calc R
C40 C -0.4386(17) 0.0833(13) 1.0483(9) 0.076(7) Uiso 1 d .
H40 H -0.5038 0.1005 1.0630 0.091 Uiso 1 calc R
C41 C -0.1045(14) 0.0111(11) 0.9229(8) 0.051(5) Uiso 1 d .
C42 C 0.0054(16) -0.0144(13) 0.9173(10) 0.078(7) Uiso 1 d .
H42A H 0.0086 -0.0650 0.9396 0.117 Uiso 1 calc R
H42B H 0.0395 0.0110 0.9346 0.117 Uiso 1 calc R
H42C H 0.0386 -0.0054 0.8742 0.117 Uiso 1 calc R
C43 C -0.1620(16) -0.0309(14) 0.8968(10) 0.078(7) Uiso 1 d .
H43A H -0.2322 -0.0139 0.9005 0.117 Uiso 1 calc R
H43B H -0.1595 -0.0813 0.9201 0.117 Uiso 1 calc R
H43C H -0.1297 -0.0233 0.8537 0.117 Uiso 1 calc R
C44 C -0.1137(14) 0.0932(11) 0.8872(8) 0.045(5) Uiso 1 d .
N1 N 0.0666(11) 0.1396(9) 0.3529(7) 0.047(5) Uiso 1 d DU
C45 C 0.0303(16) 0.0760(11) 0.3821(9) 0.088(7) Uiso 1 d DU
H45 H 0.0464 0.0503 0.4201 0.106 Uiso 1 calc R
C46 C -0.0338(18) 0.0420(12) 0.3598(10) 0.124(10) Uiso 1 d DU
H46 H -0.0466 -0.0068 0.3781 0.149 Uiso 1 calc R
C47 C -0.0741(13) 0.0822(10) 0.3124(8) 0.062(6) Uiso 1 d DU
C48 C -0.0374(17) 0.1471(11) 0.2804(10) 0.110(9) Uiso 1 d DU
H48 H -0.0574 0.1750 0.2441 0.132 Uiso 1 calc R
C49 C 0.0345(17) 0.1736(11) 0.3033(9) 0.100(8) Uiso 1 d DU
H49 H 0.0596 0.2193 0.2801 0.120 Uiso 1 calc R
C50 C -0.1458(13) 0.0449(10) 0.2856(8) 0.077(6) Uiso 1 d DU
C51 C -0.164(2) 0.0965(14) 0.2297(10) 0.144(12) Uiso 1 d DU
H51A H -0.1000 0.1073 0.1991 0.215 Uiso 1 calc R
H51B H -0.1937 0.1396 0.2376 0.215 Uiso 1 calc R
H51C H -0.2100 0.0775 0.2144 0.215 Uiso 1 calc R
C52 C -0.0898(18) -0.0152(12) 0.2725(11) 0.131(10) Uiso 1 d DU
H52A H -0.0297 0.0010 0.2397 0.196 Uiso 1 calc R
H52B H -0.1321 -0.0403 0.2597 0.196 Uiso 1 calc R
H52C H -0.0696 -0.0470 0.3093 0.196 Uiso 1 calc R
C53 C -0.2350(16) 0.0238(16) 0.3345(11) 0.153(12) Uiso 1 d DU
H53A H -0.2162 -0.0111 0.3704 0.230 Uiso 1 calc R
H53B H -0.2821 0.0031 0.3212 0.230 Uiso 1 calc R
H53C H -0.2671 0.0651 0.3450 0.230 Uiso 1 calc R
N2 N 0.5056(11) 0.2350(10) 0.4020(7) 0.055(5) Uiso 1 d DU
C54 C 0.5042(14) 0.2522(14) 0.4495(10) 0.091(8) Uiso 1 d DU
H54 H 0.4423 0.2511 0.4786 0.109 Uiso 1 calc R
C55 C 0.5944(14) 0.2733(14) 0.4601(10) 0.099(8) Uiso 1 d DU
H55 H 0.5884 0.2911 0.4926 0.119 Uiso 1 calc R
C56 C 0.6854(12) 0.2679(12) 0.4242(8) 0.074(7) Uiso 1 d DU
C57 C 0.6892(13) 0.2469(12) 0.3760(8) 0.069(6) Uiso 1 d DU
H57 H 0.7513 0.2427 0.3487 0.082 Uiso 1 calc R
C58 C 0.5948(12) 0.2308(12) 0.3675(8) 0.069(6) Uiso 1 d DU
H58 H 0.5984 0.2158 0.3337 0.083 Uiso 1 calc R
C59 C 0.7928(15) 0.2813(12) 0.4379(10) 0.126(10) Uiso 1 d DU
C60 C 0.770(2) 0.292(2) 0.4961(12) 0.214(19) Uiso 1 d DU
H60A H 0.7404 0.2489 0.5280 0.320 Uiso 1 calc R
H60B H 0.7220 0.3315 0.4955 0.320 Uiso 1 calc R
H60C H 0.8318 0.3014 0.5045 0.320 Uiso 1 calc R
C61 C 0.836(2) 0.3418(15) 0.3882(13) 0.211(18) Uiso 1 d DU
H61A H 0.8515 0.3312 0.3500 0.317 Uiso 1 calc R
H61B H 0.8974 0.3537 0.3954 0.317 Uiso 1 calc R
H61C H 0.7875 0.3817 0.3854 0.317 Uiso 1 calc R
C62 C 0.857(2) 0.2182(15) 0.4411(14) 0.178(15) Uiso 1 d DU
H62A H 0.8255 0.1783 0.4755 0.267 Uiso 1 calc R
H62B H 0.9225 0.2261 0.4469 0.267 Uiso 1 calc R
H62C H 0.8678 0.2078 0.4030 0.267 Uiso 1 calc R
N3 N -0.3518(11) 0.2034(9) 0.8003(7) 0.050(5) Uiso 1 d DU
C63 C -0.3729(14) 0.2379(11) 0.7474(8) 0.074(7) Uiso 1 d DU
H63 H -0.3320 0.2763 0.7208 0.089 Uiso 1 calc R
C64 C -0.4550(15) 0.2216(12) 0.7262(9) 0.094(8) Uiso 1 d DU
H64 H -0.4642 0.2474 0.6864 0.113 Uiso 1 calc R
C65 C -0.5179(13) 0.1690(10) 0.7644(8) 0.065(6) Uiso 1 d DU
C66 C -0.4977(15) 0.1326(12) 0.8200(9) 0.093(8) Uiso 1 d DU
H66 H -0.5359 0.0930 0.8470 0.111 Uiso 1 calc R
C67 C -0.4164(14) 0.1555(11) 0.8374(8) 0.070(6) Uiso 1 d DU
H67 H -0.4098 0.1341 0.8783 0.084 Uiso 1 calc R
C68 C -0.6137(14) 0.1455(11) 0.7455(8) 0.094(8) Uiso 1 d DU
C69 C -0.625(2) 0.0694(12) 0.7738(12) 0.152(12) Uiso 1 d DU
H69A H -0.6399 0.0569 0.8183 0.229 Uiso 1 calc R
H69B H -0.5629 0.0450 0.7599 0.229 Uiso 1 calc R
H69C H -0.6808 0.0552 0.7622 0.229 Uiso 1 calc R
C70 C -0.5917(19) 0.1664(15) 0.6794(8) 0.130(11) Uiso 1 d DU
H70A H -0.5321 0.1399 0.6650 0.195 Uiso 1 calc R
H70B H -0.5788 0.2170 0.6618 0.195 Uiso 1 calc R
H70C H -0.6492 0.1566 0.6668 0.195 Uiso 1 calc R
C71 C -0.7012(16) 0.1821(15) 0.7708(11) 0.139(11) Uiso 1 d DU
H71A H -0.7125 0.1655 0.8154 0.208 Uiso 1 calc R
H71B H -0.7602 0.1727 0.7593 0.208 Uiso 1 calc R
H71C H -0.6900 0.2329 0.7548 0.208 Uiso 1 calc R
N4 N 0.0889(11) 0.2550(9) 0.8714(7) 0.047(5) Uiso 1 d DU
C72 C 0.1374(15) 0.3137(11) 0.8467(9) 0.084(7) Uiso 1 d DU
H72 H 0.1141 0.3498 0.8149 0.100 Uiso 1 calc R
C73 C 0.2254(16) 0.3285(12) 0.8643(10) 0.106(9) Uiso 1 d DU
H73 H 0.2548 0.3734 0.8455 0.127 Uiso 1 calc R
C74 C 0.2643(13) 0.2773(10) 0.9077(9) 0.076(7) Uiso 1 d DU
C75 C 0.2052(14) 0.2208(11) 0.9399(9) 0.083(7) Uiso 1 d DU
H75 H 0.2173 0.1892 0.9774 0.100 Uiso 1 calc R
C76 C 0.1229(13) 0.2086(10) 0.9166(8) 0.060(6) Uiso 1 d DU
H76 H 0.0920 0.1642 0.9354 0.072 Uiso 1 calc R
C77 C 0.3697(14) 0.2916(11) 0.9232(9) 0.106(8) Uiso 1 d DU
C78 C 0.4443(16) 0.3237(14) 0.8664(10) 0.133(11) Uiso 1 d DU
H78A H 0.4641 0.2903 0.8438 0.199 Uiso 1 calc R
H78B H 0.5036 0.3355 0.8761 0.199 Uiso 1 calc R
H78C H 0.4150 0.3666 0.8413 0.199 Uiso 1 calc R
C79 C 0.4082(18) 0.2249(12) 0.9584(11) 0.127(10) Uiso 1 d DU
H79A H 0.4260 0.1936 0.9338 0.191 Uiso 1 calc R
H79B H 0.3566 0.2031 0.9953 0.191 Uiso 1 calc R
H79C H 0.4681 0.2326 0.9700 0.191 Uiso 1 calc R
C80 C 0.341(2) 0.3402(15) 0.9567(13) 0.196(16) Uiso 1 d DU
H80A H 0.3157 0.3845 0.9308 0.294 Uiso 1 calc R
H80B H 0.3994 0.3494 0.9688 0.294 Uiso 1 calc R
H80C H 0.2880 0.3199 0.9932 0.294 Uiso 1 calc R
C1H C 0.712(4) 0.384(5) 0.193(3) 0.52(5) Uiso 1 d DU
H1H1 H 0.7346 0.3648 0.2309 0.778 Uiso 1 calc R
H1H2 H 0.7422 0.4291 0.1681 0.778 Uiso 1 calc R
H1H3 H 0.7311 0.3505 0.1699 0.778 Uiso 1 calc R
C2H C 0.596(4) 0.394(6) 0.208(2) 0.49(4) Uiso 1 d DU
H2H1 H 0.5648 0.3477 0.2328 0.590 Uiso 1 calc R
H2H2 H 0.5759 0.4259 0.2320 0.590 Uiso 1 calc R
C3H C 0.556(4) 0.424(5) 0.150(2) 0.46(3) Uiso 1 d DU
H3H1 H 0.5653 0.4756 0.1332 0.554 Uiso 1 calc R
H3H2 H 0.5972 0.4039 0.1187 0.554 Uiso 1 calc R
C4H C 0.446(5) 0.411(4) 0.157(3) 0.50(4) Uiso 1 d DU
H4H1 H 0.4083 0.4116 0.1977 0.605 Uiso 1 calc R
H4H2 H 0.4414 0.3633 0.1552 0.605 Uiso 1 calc R
C5H C 0.397(4) 0.464(3) 0.109(3) 0.46(4) Uiso 1 d DU
H5H1 H 0.4401 0.4688 0.0680 0.547 Uiso 1 calc R
H5H2 H 0.3926 0.5107 0.1145 0.547 Uiso 1 calc R
C6H C 0.290(4) 0.446(4) 0.110(3) 0.38(4) Uiso 1 d DU
H6H1 H 0.2727 0.4736 0.0715 0.573 Uiso 1 calc R
H6H2 H 0.2418 0.4565 0.1439 0.573 Uiso 1 calc R
H6H3 H 0.2890 0.3955 0.1161 0.573 Uiso 1 calc R

loop_
_atom_site_aniso_label
_atom_site_aniso_U_11
_atom_site_aniso_U_22
_atom_site_aniso_U_33
_atom_site_aniso_U_23
_atom_site_aniso_U_13
_atom_site_aniso_U_12
Rh1 0.0364(11) 0.0475(15) 0.0356(10) -0.0175(9) -0.0089(8) -0.0092(9)
Rh2 0.0350(11) 0.0448(15) 0.0385(10) -0.0188(9) -0.0085(8) -0.0062(9)
Rh3 0.0330(10) 0.0444(15) 0.0331(10) -0.0136(9) -0.0091(8) -0.0053(9)
Rh4 0.0326(11) 0.0482(15) 0.0329(10) -0.0163(9) -0.0096(8) -0.0038(9)

loop_
_atom_type_symbol
_atom_type_description
_atom_type_scat_dispersion_real
_atom_type_scat_dispersion_imag
_atom_type_scat_source
C C 0.0020 0.0020 'International Tables Vol C Tables 4.2.6.8 and 6.1.1.4'
H H 0.0000 0.0000 'International Tables Vol C Tables 4.2.6.8 and 6.1.1.4'
O O 0.0080 0.0060 'International Tables Vol C Tables 4.2.6.8 and 6.1.1.4'
Rh Rh -1.2870 0.9190 'International Tables Vol C Tables 4.2.6.8 and 6.1.1.4'
N N 0.0040 0.0030 'International Tables Vol C Tables 4.2.6.8 and 6.1.1.4'

loop_
_geom_angle_atom_site_label_1
_geom_angle_atom_site_label_2
_geom_angle_atom_site_label_3
_geom_angle
_geom_angle_site_symmetry_1
_geom_angle_site_symmetry_3
O1 Rh1 O6 175.9(5) . .
O1 Rh1 O3 89.4(5) . .
O6 Rh1 O3 89.6(5) . .
O1 Rh1 O7 90.2(5) . .
O6 Rh1 O7 90.6(5) . .
O3 Rh1 O7 176.3(5) . .
O1 Rh1 Rh2 88.6(4) . .
O6 Rh1 Rh2 87.5(3) . .
O3 Rh1 Rh2 89.0(4) . .
O7 Rh1 Rh2 87.4(4) . .
O4 Rh2 O8 176.2(5) . .
O4 Rh2 O2 90.3(5) . .
O8 Rh2 O2 92.2(5) . .
O4 Rh2 O5 91.2(5) . .
O8 Rh2 O5 86.1(5) . .
O2 Rh2 O5 176.4(5) . .
O4 Rh2 Rh1 88.3(4) . .
O8 Rh2 Rh1 89.0(3) . .
O2 Rh2 Rh1 88.4(4) . .
O5 Rh2 Rh1 88.4(4) . .
O13 Rh3 O17 177.0(5) . .
O13 Rh3 O11 90.9(5) . .
O17 Rh3 O11 88.9(5) . .
O13 Rh3 O15 88.9(5) . .
O17 Rh3 O15 91.2(5) . .
O11 Rh3 O15 176.3(5) . .
O13 Rh3 Rh4 88.8(4) . .
O17 Rh3 Rh4 88.3(4) . .
O11 Rh3 Rh4 88.5(4) . .
O15 Rh3 Rh4 87.8(4) . .
O14 Rh4 O16 91.0(5) . .
O14 Rh4 O12 90.2(5) . .
O16 Rh4 O12 175.8(5) . .
O14 Rh4 O18 175.1(5) . .
O16 Rh4 O18 87.7(5) . .
O12 Rh4 O18 90.7(5) . .
O14 Rh4 Rh3 88.0(4) . .
O16 Rh4 Rh3 88.6(4) . .
O12 Rh4 Rh3 87.5(4) . .
O18 Rh4 Rh3 87.3(3) . .
C7 O1 Rh1 117.5(11) . .
C7 O2 Rh2 118.7(11) . .
C9 O3 Rh1 114.7(14) . .
C9 O4 Rh2 117.0(13) . .
C17 O5 Rh2 118.0(11) . .
C17 O6 Rh1 118.8(11) . .
C30 O7 Rh1 118.5(13) . .
C30 O8 Rh2 119.4(12) . .
C23 O9 C27 118.1(15) . .
C21 O10 C18 125.8(15) . .
C8 O11 Rh3 121.1(12) . .
C8 O12 Rh4 119.6(11) . .
C13 O13 Rh3 118.3(14) . .
C13 O14 Rh4 117.1(13) . .
C31 O15 Rh3 118.8(13) . .
C31 O16 Rh4 118.4(12) . .
C44 O17 Rh3 120.2(14) . .
C44 O18 Rh4 117.7(13) . .
C37 O19 C41 118.8(14) . .
C35 O20 C32 120.3(16) . .
C6 C1 C2 118.4(16) . .
C6 C1 C7 119.6(16) . .
C2 C1 C7 121.9(16) . .
C3 C2 C1 121.4(18) . .
C4 C3 C2 120.1(19) . .
C5 C4 C3 118.3(17) . .
C5 C4 C8 122.7(17) . .
C3 C4 C8 118.9(16) . .
C4 C5 C6 122(2) . .
C1 C6 C5 120(2) . .
O2 C7 O1 126.7(15) . .
O2 C7 C1 118.0(15) . .
O1 C7 C1 115.2(15) . .
O11 C8 O12 123.4(16) . .
O11 C8 C4 119.7(17) . .
O12 C8 C4 117.0(17) . .
O3 C9 O4 131(2) . .
O3 C9 C10 115.2(18) . .
O4 C9 C10 113.7(18) . .
C12 C10 C11 118(2) . .
C12 C10 C9 121(2) . .
C11 C10 C9 121(2) . .
C16 C11 C10 121(2) 2_566 .
C10 C12 C15 119(2) . 2_566
O13 C13 O14 128(2) . .
O13 C13 C14 116.9(18) . .
O14 C13 C14 115.3(18) . .
C15 C14 C16 117(2) . .
C15 C14 C13 127.1(19) . .
C16 C14 C13 116.2(19) . .
C14 C15 C12 125(2) . 2_566
C14 C16 C11 120(2) . 2_566
O6 C17 O5 126.7(15) . .
O6 C17 C18 115.8(16) . .
O5 C17 C18 117.4(16) . .
O10 C18 C19 107.9(17) . .
O10 C18 C20 109.7(18) . .
C19 C18 C20 111.7(19) . .
O10 C18 C17 111.0(15) . .
C19 C18 C17 104.7(18) . .
C20 C18 C17 111.6(16) . .
C26 C21 O10 111.8(19) . .
C26 C21 C22 121(2) . .
O10 C21 C22 127.0(18) . .
C23 C22 C21 121.3(19) . .
C22 C23 O9 128.2(19) . .
C22 C23 C24 121(2) . .
O9 C23 C24 110.8(19) . .
C25 C24 C23 115(2) . .
C24 C25 C26 127(2) . .
C25 C26 C21 115(2) . .
C30 C27 C29 114.3(17) . .
C30 C27 O9 113.0(15) . .
C29 C27 O9 109.5(15) . .
C30 C27 C28 108.8(15) . .
C29 C27 C28 109.0(16) . .
O9 C27 C28 101.5(15) . .
O7 C30 O8 125.4(19) . .
O7 C30 C27 117.4(17) . .
O8 C30 C27 117.2(17) . .
O15 C31 O16 125.3(18) . .
O15 C31 C32 118.8(19) . .
O16 C31 C32 115.4(18) . .
O20 C32 C34 105.2(16) . .
O20 C32 C31 110.0(17) . .
C34 C32 C31 106.4(17) . .
O20 C32 C33 110.6(16) . .
C34 C32 C33 111.5(18) . .
C31 C32 C33 112.7(17) . .
O20 C35 C36 127.6(19) . .
O20 C35 C40 113.5(19) . .
C36 C35 C40 119(2) . .
C37 C36 C35 125(2) . .
C36 C37 O19 124.6(19) . .
C36 C37 C38 118(2) . .
O19 C37 C38 117(2) . .
C39 C38 C37 114(3) . .
C38 C39 C40 129(3) . .
C35 C40 C39 114(2) . .
O19 C41 C42 106.5(15) . .
O19 C41 C43 108.9(16) . .
C42 C41 C43 110.3(17) . .
O19 C41 C44 110.6(14) . .
C42 C41 C44 111.3(17) . .
C43 C41 C44 109.2(16) . .
O17 C44 O18 126(2) . .
O17 C44 C41 118.3(17) . .
O18 C44 C41 115.1(17) . .
C49 N1 C45 114.0(15) . .
N1 C45 C46 124.5(16) . .
C47 C46 C45 118.5(17) . .
C48 C47 C46 117.7(16) . .
C48 C47 C50 121.2(13) . .
C46 C47 C50 119.5(14) . .
C47 C48 C49 118.4(16) . .
N1 C49 C48 125.5(17) . .
C51 C50 C53 114.8(16) . .
C51 C50 C52 109.6(15) . .
C53 C50 C52 111.7(16) . .
C51 C50 C47 107.4(14) . .
C53 C50 C47 105.1(14) . .
C52 C50 C47 107.7(14) . .
C54 N2 C58 115.1(15) . .
N2 C54 C55 122.6(16) . .
C56 C55 C54 120.7(17) . .
C55 C56 C57 117.4(16) . .
C55 C56 C59 123.8(14) . .
C57 C56 C59 118.8(13) . .
C56 C57 C58 117.7(15) . .
N2 C58 C57 126.1(15) . .
C60 C59 C61 113.2(18) . .
C60 C59 C62 108.8(17) . .
C61 C59 C62 112.1(18) . .
C60 C59 C56 108.0(16) . .
C61 C59 C56 106.2(16) . .
C62 C59 C56 108.4(16) . .
C67 N3 C63 114.9(15) . .
N3 C63 C64 124.8(16) . .
C65 C64 C63 119.0(16) . .
C64 C65 C66 117.2(15) . .
C64 C65 C68 123.4(13) . .
C66 C65 C68 119.4(13) . .
C65 C66 C67 119.0(16) . .
N3 C67 C66 124.5(16) . .
C70 C68 C71 113.2(16) . .
C70 C68 C69 111.5(16) . .
C71 C68 C69 109.9(16) . .
C70 C68 C65 107.8(14) . .
C71 C68 C65 105.1(15) . .
C69 C68 C65 109.2(15) . .
C72 N4 C76 114.0(15) . .
N4 C72 C73 125.1(17) . .
C74 C73 C72 119.6(17) . .
C75 C74 C73 114.9(16) . .
C75 C74 C77 125.1(14) . .
C73 C74 C77 119.5(14) . .
C74 C75 C76 120.0(16) . .
N4 C76 C75 124.4(15) . .
C80 C77 C79 112.7(17) . .
C80 C77 C78 109.7(17) . .
C79 C77 C78 110.3(16) . .
C80 C77 C74 105.3(16) . .
C79 C77 C74 108.4(15) . .
C78 C77 C74 110.3(15) . .
C3H C2H C1H 112(2) . .
C4H C3H C2H 116(2) . .
C3H C4H C5H 115(2) . .
C4H C5H C6H 115(2) . .

loop_
_geom_bond_atom_site_label_1
_geom_bond_atom_site_label_2
_geom_bond_distance
_geom_bond_site_symmetry_2
Rh1 O1 2.030(12) .
Rh1 O6 2.042(12) .
Rh1 O3 2.044(14) .
Rh1 O7 2.075(14) .
Rh1 Rh2 2.411(3) .
Rh2 O4 2.008(14) .
Rh2 O8 2.024(13) .
Rh2 O2 2.032(12) .
Rh2 O5 2.033(12) .
Rh3 O13 2.016(14) .
Rh3 O17 2.018(15) .
Rh3 O11 2.026(12) .
Rh3 O15 2.062(12) .
Rh3 Rh4 2.410(3) .
Rh4 O14 2.027(14) .
Rh4 O16 2.033(12) .
Rh4 O12 2.044(12) .
Rh4 O18 2.073(14) .
O1 C7 1.313(18) .
O2 C7 1.263(18) .
O3 C9 1.27(2) .
O4 C9 1.28(2) .
O5 C17 1.277(19) .
O6 C17 1.259(18) .
O7 C30 1.281(19) .
O8 C30 1.29(2) .
O9 C23 1.38(2) .
O9 C27 1.51(2) .
O10 C21 1.40(2) .
O10 C18 1.42(2) .
O11 C8 1.253(19) .
O12 C8 1.32(2) .
O13 C13 1.25(2) .
O14 C13 1.31(2) .
O15 C31 1.26(2) .
O16 C31 1.31(2) .
O17 C44 1.24(2) .
O18 C44 1.28(2) .
O19 C37 1.39(2) .
O19 C41 1.46(2) .
O20 C35 1.32(2) .
O20 C32 1.45(2) .
C1 C6 1.36(2) .
C1 C2 1.39(2) .
C1 C7 1.48(2) .
C2 C3 1.38(2) .
C3 C4 1.37(2) .
C4 C5 1.36(2) .
C4 C8 1.47(2) .
C5 C6 1.40(2) .
C9 C10 1.50(3) .
C10 C12 1.38(3) .
C10 C11 1.42(3) .
C11 C16 1.41(3) 2_566
C12 C15 1.38(3) 2_566
C13 C14 1.51(3) .
C14 C15 1.38(3) .
C14 C16 1.39(3) .
C15 C12 1.38(3) 2_566
C16 C11 1.41(3) 2_566
C17 C18 1.60(2) .
C18 C19 1.47(3) .
C18 C20 1.50(3) .
C21 C26 1.37(3) .
C21 C22 1.40(2) .
C22 C23 1.30(2) .
C23 C24 1.43(3) .
C24 C25 1.34(3) .
C25 C26 1.37(3) .
C27 C30 1.48(2) .
C27 C29 1.49(2) .
C27 C28 1.55(3) .
C31 C32 1.51(2) .
C32 C34 1.47(3) .
C32 C33 1.55(2) .
C35 C36 1.36(2) .
C35 C40 1.38(2) .
C36 C37 1.33(3) .
C37 C38 1.43(3) .
C38 C39 1.31(3) .
C39 C40 1.38(3) .
C41 C42 1.50(3) .
C41 C43 1.55(3) .
C41 C44 1.56(3) .
N1 C49 1.283(13) .
N1 C45 1.293(14) .
C45 C46 1.446(15) .
C46 C47 1.328(15) .
C47 C48 1.323(15) .
C47 C50 1.639(17) .
C48 C49 1.446(14) .
C50 C51 1.417(14) .
C50 C53 1.420(14) .
C50 C52 1.420(14) .
N2 C54 1.273(14) .
N2 C58 1.279(13) .
C54 C55 1.436(14) .
C55 C56 1.316(14) .
C56 C57 1.324(14) .
C56 C59 1.632(17) .
C57 C58 1.426(14) .
C59 C60 1.404(15) .
C59 C61 1.407(15) .
C59 C62 1.431(15) .
N3 C67 1.284(13) .
N3 C63 1.282(13) .
C63 C64 1.434(14) .
C64 C65 1.334(14) .
C65 C66 1.336(14) .
C65 C68 1.632(17) .
C66 C67 1.432(14) .
C68 C70 1.420(14) .
C68 C71 1.420(15) .
C68 C69 1.431(15) .
N4 C72 1.278(14) .
N4 C76 1.289(13) .
C72 C73 1.443(14) .
C73 C74 1.333(15) .
C74 C75 1.331(14) .
C74 C77 1.633(17) .
C75 C76 1.434(14) .
C77 C80 1.408(15) .
C77 C79 1.416(15) .
C77 C78 1.439(15) .
C1H C2H 1.52(2) .
C2H C3H 1.50(2) .
C3H C4H 1.48(2) .
C4H C5H 1.49(2) .
C5H C6H 1.508(19) .
